data_7101788
loop_
_publ_author_name
'le Roex, Tanya'
'Nassimbeni, Luigi R'
'Weber, Edwin'

_publ_section_title
;
 Clathrates with mixed guests.
;
_journal_issue 11
_journal_name_full 'Chemical communications (Cambridge, England)'
_journal_page_first 1124
_journal_page_last 1126
_journal_paper_doi 10.1039/b618782j
_journal_year 2007
_chemical_formula_moiety 'C38 H26 O2. 1.15(C4 H8 O). 0.85(C4 H10 O)'
_chemical_formula_sum 'C46 H44 O4'
_chemical_formula_weight 660.81
_chemical_name_common
;
9,9'-(Biphenyl-4,4'-diyl)difluoren-9-ol.
1.15(tetrahydrofuran). 0.85(diethyl ether) clathrate
;
_chemical_name_systematic
;
9,9'-(Biphenyl-4,4'-diyl)difluoren-9-ol. 1.15(tetrahydrofuran).
0.85(diethyl ether) clathrate
;
_space_group_IT_number 14
_symmetry_cell_setting monoclinic
_symmetry_space_group_name_Hall '-P 2ybc'
_symmetry_space_group_name_H-M 'P 1 21/c 1'
_atom_sites_solution_hydrogens geom
_atom_sites_solution_primary direct
_atom_sites_solution_secondary difmap
_audit_creation_method SHELXL-97
_cell_angle_alpha 90.00
_cell_angle_beta 100.9860(10)
_cell_angle_gamma 90.00
_cell_formula_units_Z 4
_cell_length_a 15.1157(3)
_cell_length_b 15.2709(4)
_cell_length_c 15.7497(4)
_cell_measurement_reflns_used 44119
_cell_measurement_temperature 113(2)
_cell_measurement_theta_max 27.10
_cell_measurement_theta_min 1.02
_cell_volume 3568.88(15)
_computing_cell_refinement 'Collect (Nonius, 2000)'
_computing_data_collection 'Collect (Nonius, 2000)'
_computing_data_reduction 'Collect (Nonius, 2000)'
_computing_molecular_graphics 'XSEED, a graphical interface to SHELX (1999)'
_computing_publication_material 'SHELXL-97 (Sheldrick, 1997)'
_computing_structure_refinement 'SHELXL-97 (Sheldrick, 1997)'
_computing_structure_solution 'SHELXS-97 (Sheldrick, 1990)'
_diffrn_ambient_temperature 113(2)
_diffrn_measured_fraction_theta_full 0.990
_diffrn_measured_fraction_theta_max 0.990
_diffrn_measurement_device_type 'Nonius Kappa CCD'
_diffrn_measurement_method 'combination of phi and omega'
_diffrn_radiation_monochromator graphite
_diffrn_radiation_source 'fine-focus sealed tube'
_diffrn_radiation_type MoK\a
_diffrn_radiation_wavelength 0.71073
_diffrn_reflns_av_R_equivalents 0.0537
_diffrn_reflns_av_sigmaI/netI 0.0915
_diffrn_reflns_limit_h_max 19
_diffrn_reflns_limit_h_min -19
_diffrn_reflns_limit_k_max 19
_diffrn_reflns_limit_k_min -19
_diffrn_reflns_limit_l_max 20
_diffrn_reflns_limit_l_min -20
_diffrn_reflns_number 14794
_diffrn_reflns_theta_full 27.11
_diffrn_reflns_theta_max 27.11
_diffrn_reflns_theta_min 3.00
_exptl_absorpt_coefficient_mu 0.077
_exptl_absorpt_correction_type none
_exptl_crystal_colour colourless
_exptl_crystal_density_diffrn 1.230
_exptl_crystal_density_meas ?
_exptl_crystal_density_method .
_exptl_crystal_description 'clear rectangular blocks'
_exptl_crystal_F_000 1408
_exptl_crystal_size_max 0.22
_exptl_crystal_size_mid 0.2
_exptl_crystal_size_min 0.15
_refine_diff_density_max 0.576
_refine_diff_density_min -0.385
_refine_diff_density_rms 0.051
_refine_ls_extinction_method none
_refine_ls_goodness_of_fit_ref 0.987
_refine_ls_hydrogen_treatment mixed
_refine_ls_matrix_type full
_refine_ls_number_parameters 457
_refine_ls_number_reflns 7794
_refine_ls_number_restraints 0
_refine_ls_restrained_S_all 0.987
_refine_ls_R_factor_all 0.1218
_refine_ls_R_factor_gt 0.0518
_refine_ls_shift/su_max 0.001
_refine_ls_shift/su_mean 0.000
_refine_ls_structure_factor_coef Fsqd
_refine_ls_weighting_details 'calc w=1/[\s^2^(Fo^2^)+(0.0812P)^2^+0.0000P] where P=(Fo^2^+2Fc^2^)/3'
_refine_ls_weighting_scheme calc
_refine_ls_wR_factor_gt 0.1269
_refine_ls_wR_factor_ref 0.1523
_reflns_number_gt 4283
_reflns_number_total 7794
_reflns_threshold_expression >2sigma(I)
_cod_data_source_file b618782j.txt
_cod_data_source_block H1.1.15THF.0.85Et2O
_cod_original_sg_symbol_H-M P21/c
_cod_database_code 7101788

loop_
_symmetry_equiv_pos_as_xyz
'x, y, z'
'-x, y+1/2, -z+1/2'
'-x, -y, -z'
'x, -y-1/2, z-1/2'

loop_
_atom_site_label
_atom_site_type_symbol
_atom_site_fract_x
_atom_site_fract_y
_atom_site_fract_z
_atom_site_U_iso_or_equiv
_atom_site_adp_type
_atom_site_occupancy
_atom_site_symmetry_multiplicity
_atom_site_calc_flag
_atom_site_refinement_flags
C1 C 0.60472(14) -0.06853(15) 0.31406(14) 0.0301(5) Uani 1 1 d .
H1 H 0.5824 -0.0177 0.2823 0.036 Uiso 1 1 calc R
C2 C 0.63949(15) -0.06394(16) 0.40230(15) 0.0366(6) Uani 1 1 d .
H2 H 0.6410 -0.0092 0.4312 0.044 Uiso 1 1 calc R
C3 C 0.67192(14) -0.13807(17) 0.44854(15) 0.0359(6) Uani 1 1 d .
H3 H 0.6958 -0.1333 0.5087 0.043 Uiso 1 1 calc R
C4 C 0.67012(13) -0.21895(16) 0.40861(14) 0.0305(5) Uani 1 1 d .
H4 H 0.6916 -0.2698 0.4408 0.037 Uiso 1 1 calc R
C5 C 0.64263(14) -0.38763(14) 0.27502(15) 0.0308(5) Uani 1 1 d .
H5 H 0.6721 -0.4076 0.3303 0.037 Uiso 1 1 calc R
C6 C 0.61832(15) -0.44607(15) 0.20728(16) 0.0369(6) Uani 1 1 d .
H6 H 0.6308 -0.5067 0.2164 0.044 Uiso 1 1 calc R
C7 C 0.57615(15) -0.41711(15) 0.12659(16) 0.0349(6) Uani 1 1 d .
H7 H 0.5592 -0.4581 0.0810 0.042 Uiso 1 1 calc R
C8 C 0.55811(13) -0.32784(14) 0.11115(14) 0.0279(5) Uani 1 1 d .
H8 H 0.5298 -0.3079 0.0555 0.034 Uiso 1 1 calc R
O9 O 0.47588(9) -0.14674(10) 0.15141(10) 0.0275(4) Uani 1 1 d .
C9 C 0.56855(12) -0.17068(13) 0.17886(13) 0.0214(5) Uani 1 1 d .
H9 H 0.4452(16) -0.1738(16) 0.1864(16) 0.048(7) Uiso 1 1 d .
C10 C 0.62245(12) -0.12307(13) 0.12006(13) 0.0207(4) Uani 1 1 d .
C11 C 0.58054(12) -0.08357(12) 0.04322(12) 0.0185(4) Uani 1 1 d .
H11 H 0.5169 -0.0871 0.0260 0.022 Uiso 1 1 calc R
C12 C 0.63015(12) -0.03920(12) -0.00847(12) 0.0183(4) Uani 1 1 d .
H12 H 0.5998 -0.0117 -0.0600 0.022 Uiso 1 1 calc R
C13 C 0.72441(12) -0.03397(12) 0.01370(12) 0.0175(4) Uani 1 1 d .
C14 C 0.76594(12) -0.07527(13) 0.08995(13) 0.0240(5) Uani 1 1 d .
H14 H 0.8298 -0.0740 0.1061 0.029 Uiso 1 1 calc R
C15 C 0.71622(13) -0.11800(14) 0.14261(14) 0.0251(5) Uani 1 1 d .
H15 H 0.7463 -0.1443 0.1949 0.030 Uiso 1 1 calc R
C16 C 0.77717(12) 0.01453(12) -0.04175(12) 0.0184(4) Uani 1 1 d .
C17 C 0.86397(13) -0.01053(13) -0.04875(14) 0.0247(5) Uani 1 1 d .
H17 H 0.8910 -0.0593 -0.0163 0.030 Uiso 1 1 calc R
C18 C 0.91207(13) 0.03420(13) -0.10211(14) 0.0248(5) Uani 1 1 d .
H18 H 0.9712 0.0155 -0.1057 0.030 Uiso 1 1 calc R
C19 C 0.87475(12) 0.10571(12) -0.15007(12) 0.0180(4) Uani 1 1 d .
C20 C 0.78789(12) 0.13119(13) -0.14352(13) 0.0214(5) Uani 1 1 d .
H20 H 0.7610 0.1799 -0.1761 0.026 Uiso 1 1 calc R
C21 C 0.73995(12) 0.08668(13) -0.09031(12) 0.0203(4) Uani 1 1 d .
H21 H 0.6809 0.1055 -0.0868 0.024 Uiso 1 1 calc R
O22 O 1.01747(8) 0.12880(9) -0.19015(9) 0.0229(3) Uani 1 1 d .
C22 C 0.92432(12) 0.15398(12) -0.21137(13) 0.0188(4) Uani 1 1 d .
H22 H 1.0493(15) 0.1601(15) -0.2242(15) 0.042(7) Uiso 1 1 d .
C23 C 0.87114(13) 0.05333(15) -0.34644(14) 0.0303(5) Uani 1 1 d .
H23 H 0.8865 0.0008 -0.3148 0.036 Uiso 1 1 calc R
C24 C 0.83437(15) 0.05143(17) -0.43515(15) 0.0381(6) Uani 1 1 d .
H24 H 0.8244 -0.0033 -0.4641 0.046 Uiso 1 1 calc R
C25 C 0.81248(15) 0.12785(17) -0.48107(15) 0.0384(6) Uani 1 1 d .
H25 H 0.7877 0.1249 -0.5412 0.046 Uiso 1 1 calc R
C26 C 0.82595(13) 0.20847(16) -0.44118(14) 0.0324(6) Uani 1 1 d .
H26 H 0.8112 0.2609 -0.4732 0.039 Uiso 1 1 calc R
C27 C 0.87079(14) 0.37564(14) -0.30675(16) 0.0317(5) Uani 1 1 d .
H27 H 0.8482 0.3981 -0.3629 0.038 Uiso 1 1 calc R
C28 C 0.89451(15) 0.43175(15) -0.23671(17) 0.0362(6) Uani 1 1 d .
H28 H 0.8886 0.4932 -0.2452 0.043 Uiso 1 1 calc R
C29 C 0.92677(14) 0.39895(14) -0.15460(16) 0.0335(6) Uani 1 1 d .
H29 H 0.9420 0.4383 -0.1073 0.040 Uiso 1 1 calc R
C30 C 0.93724(13) 0.30943(14) -0.14039(14) 0.0265(5) Uani 1 1 d .
H30 H 0.9596 0.2873 -0.0840 0.032 Uiso 1 1 calc R
C4A C 0.63613(12) -0.22422(14) 0.32026(13) 0.0232(5) Uani 1 1 d .
C5A C 0.62325(12) -0.29965(14) 0.26074(13) 0.0235(5) Uani 1 1 d .
C8A C 0.58225(12) -0.26977(13) 0.17841(13) 0.0217(5) Uani 1 1 d .
C23A C 0.88429(12) 0.13407(13) -0.30643(13) 0.0216(5) Uani 1 1 d .
C26A C 0.86159(12) 0.21125(14) -0.35287(13) 0.0239(5) Uani 1 1 d .
C27A C 0.88081(12) 0.28602(13) -0.29304(13) 0.0224(5) Uani 1 1 d .
C30A C 0.91443(12) 0.25326(13) -0.20989(13) 0.0206(5) Uani 1 1 d .
O1G O 0.38586(9) -0.23590(9) 0.26177(10) 0.0315(4) Uani 1 1 d .
C1G C 0.37267(15) -0.32844(15) 0.25317(15) 0.0349(6) Uani 1 1 d .
H1GA H 0.4093 -0.3529 0.2130 0.042 Uiso 1 1 calc R
H1GB H 0.3085 -0.3418 0.2303 0.042 Uiso 1 1 calc R
C2G C 0.40141(19) -0.36689(17) 0.34161(17) 0.0506(7) Uani 1 1 d .
H2GA H 0.3658 -0.4199 0.3488 0.061 Uiso 1 1 calc R
H2GB H 0.4662 -0.3824 0.3527 0.061 Uiso 1 1 calc R
C3G C 0.3835(2) -0.29636(18) 0.39958(17) 0.0550(8) Uani 1 1 d .
H3GA H 0.4275 -0.2982 0.4548 0.066 Uiso 1 1 calc R
H3GB H 0.3220 -0.3020 0.4121 0.066 Uiso 1 1 calc R
C4G C 0.39273(15) -0.21157(16) 0.35148(15) 0.0367(6) Uani 1 1 d .
H4GA H 0.3442 -0.1701 0.3581 0.044 Uiso 1 1 calc R
H4GB H 0.4516 -0.1836 0.3739 0.044 Uiso 1 1 calc R
O5G O 1.11835(9) 0.23171(10) -0.28702(9) 0.0311(4) Uani 1 1 d .
C6G C 1.12761(16) 0.31995(16) -0.25108(16) 0.0257(6) Uiso 0.85 1 d P
H6GA H 1.0679 0.3486 -0.2591 0.031 Uiso 1 1 calc R
H6GB H 1.1671 0.3554 -0.2811 0.031 Uiso 1 1 calc R
C7G C 1.16777(16) 0.31391(18) -0.15664(16) 0.0325(6) Uiso 0.85 1 d P
H7GA H 1.1327 0.2727 -0.1287 0.049 Uiso 1 1 calc R
H7GB H 1.1667 0.3718 -0.1300 0.049 Uiso 1 1 calc R
H7GC H 1.2302 0.2933 -0.1495 0.049 Uiso 1 1 calc R
C8G C 1.09697(17) 0.2350(2) -0.37934(19) 0.0288(6) Uiso 0.85 1 d P
C9G C 1.09099(19) 0.1415(2) -0.4115(2) 0.0320(7) Uiso 0.85 1 d P
H9GA H 1.1479 0.1113 -0.3894 0.048 Uiso 1 1 calc R
H9GB H 1.0795 0.1412 -0.4749 0.048 Uiso 1 1 calc R
H9GC H 1.0417 0.1114 -0.3911 0.048 Uiso 1 1 calc R
C10G C 1.1294(14) 0.1462(14) -0.3460(15) 0.067(6) Uiso 0.15 1 d P
C11G C 1.0818(14) 0.1846(18) -0.4177(15) 0.060(6) Uiso 0.15 1 d P
C12G C 1.0708(15) 0.2735(16) -0.4205(17) 0.075(6) Uiso 0.15 1 d P
C13G C 1.1154(18) 0.296(2) -0.342(2) 0.099(8) Uiso 0.15 1 d P
C1A C 0.60353(12) -0.14897(14) 0.27382(13) 0.0234(5) Uani 1 1 d .

loop_
_atom_site_aniso_label
_atom_site_aniso_U_11
_atom_site_aniso_U_22
_atom_site_aniso_U_33
_atom_site_aniso_U_23
_atom_site_aniso_U_13
_atom_site_aniso_U_12
C1 0.0309(11) 0.0307(13) 0.0308(14) -0.0001(11) 0.0110(10) -0.0012(10)
C2 0.0355(13) 0.0449(15) 0.0326(14) -0.0098(12) 0.0141(11) -0.0090(11)
C3 0.0272(12) 0.0600(18) 0.0210(12) -0.0034(12) 0.0061(10) -0.0086(11)
C4 0.0200(11) 0.0491(15) 0.0233(13) 0.0103(11) 0.0062(9) 0.0006(10)
C5 0.0294(12) 0.0331(14) 0.0326(14) 0.0128(11) 0.0126(10) 0.0057(10)
C6 0.0440(14) 0.0269(13) 0.0454(16) 0.0074(12) 0.0227(12) 0.0033(11)
C7 0.0402(13) 0.0293(13) 0.0398(15) -0.0040(11) 0.0190(12) -0.0082(10)
C8 0.0260(11) 0.0328(13) 0.0259(13) 0.0040(10) 0.0071(9) -0.0043(9)
O9 0.0169(7) 0.0363(9) 0.0297(9) 0.0136(7) 0.0060(6) 0.0035(6)
C9 0.0149(10) 0.0270(12) 0.0219(11) 0.0064(9) 0.0024(8) 0.0001(8)
C10 0.0215(10) 0.0207(11) 0.0194(11) 0.0029(9) 0.0029(8) 0.0001(8)
C11 0.0150(9) 0.0199(11) 0.0204(11) -0.0007(9) 0.0031(8) 0.0007(8)
C12 0.0191(10) 0.0191(11) 0.0158(11) -0.0003(9) 0.0013(8) 0.0014(8)
C13 0.0196(10) 0.0148(10) 0.0174(11) 0.0007(8) 0.0020(8) 0.0004(8)
C14 0.0175(10) 0.0289(12) 0.0242(12) 0.0053(10) 0.0006(9) -0.0010(9)
C15 0.0212(10) 0.0303(12) 0.0227(12) 0.0098(10) 0.0015(9) 0.0012(9)
C16 0.0179(10) 0.0196(11) 0.0167(11) -0.0009(9) 0.0004(8) -0.0026(8)
C17 0.0210(10) 0.0223(11) 0.0301(13) 0.0092(10) 0.0029(9) 0.0042(8)
C18 0.0187(10) 0.0236(11) 0.0324(13) 0.0075(10) 0.0055(9) 0.0030(9)
C19 0.0167(9) 0.0188(11) 0.0176(11) -0.0004(8) 0.0004(8) -0.0018(8)
C20 0.0223(10) 0.0193(11) 0.0215(11) 0.0043(9) 0.0016(8) 0.0034(8)
C21 0.0181(10) 0.0208(11) 0.0223(11) 0.0003(9) 0.0041(8) 0.0019(8)
O22 0.0150(7) 0.0247(8) 0.0292(8) 0.0051(7) 0.0049(6) 0.0025(6)
C22 0.0149(9) 0.0202(11) 0.0208(11) 0.0023(9) 0.0019(8) 0.0024(8)
C23 0.0304(12) 0.0313(13) 0.0304(13) -0.0015(10) 0.0084(10) -0.0022(10)
C24 0.0388(13) 0.0463(16) 0.0303(14) -0.0145(12) 0.0098(11) -0.0091(11)
C25 0.0324(13) 0.0614(18) 0.0217(13) -0.0018(13) 0.0057(10) -0.0091(12)
C26 0.0254(11) 0.0493(16) 0.0229(13) 0.0088(12) 0.0053(9) -0.0004(10)
C27 0.0258(11) 0.0297(13) 0.0413(15) 0.0149(11) 0.0107(10) 0.0040(9)
C28 0.0381(13) 0.0207(12) 0.0532(17) 0.0064(12) 0.0178(12) 0.0006(10)
C29 0.0390(13) 0.0206(12) 0.0443(16) -0.0031(11) 0.0165(11) -0.0027(10)
C30 0.0279(11) 0.0251(12) 0.0284(13) -0.0021(10) 0.0103(9) -0.0015(9)
C4A 0.0153(10) 0.0347(13) 0.0206(12) 0.0058(10) 0.0057(8) 0.0002(9)
C5A 0.0176(10) 0.0301(12) 0.0248(12) 0.0094(10) 0.0092(9) 0.0020(9)
C8A 0.0157(9) 0.0281(12) 0.0227(12) 0.0036(10) 0.0076(8) -0.0016(8)
C23A 0.0159(10) 0.0282(12) 0.0215(11) 0.0015(10) 0.0056(8) 0.0008(8)
C26A 0.0163(10) 0.0330(13) 0.0236(12) 0.0060(10) 0.0071(8) -0.0002(9)
C27A 0.0163(10) 0.0261(12) 0.0262(12) 0.0070(10) 0.0078(9) 0.0016(8)
C30A 0.0157(9) 0.0222(11) 0.0250(12) 0.0050(9) 0.0063(8) 0.0006(8)
O1G 0.0304(8) 0.0308(9) 0.0341(9) 0.0106(7) 0.0084(7) 0.0024(7)
C1G 0.0372(13) 0.0328(14) 0.0372(14) 0.0076(11) 0.0137(11) -0.0014(10)
C2G 0.0705(18) 0.0378(15) 0.0411(17) 0.0122(13) 0.0050(14) -0.0026(13)
C3G 0.077(2) 0.0529(18) 0.0379(16) 0.0140(14) 0.0167(14) 0.0274(15)
C4G 0.0312(12) 0.0408(15) 0.0418(16) -0.0005(12) 0.0165(11) -0.0018(10)
O5G 0.0272(8) 0.0417(10) 0.0251(9) 0.0040(7) 0.0064(7) 0.0020(7)
C1A 0.0173(10) 0.0314(13) 0.0227(12) 0.0045(10) 0.0070(9) -0.0006(9)

loop_
_atom_type_symbol
_atom_type_description
_atom_type_scat_dispersion_real
_atom_type_scat_dispersion_imag
_atom_type_scat_source
C C 0.0033 0.0016 'International Tables Vol C Tables 4.2.6.8 and 6.1.1.4'
H H 0.0000 0.0000 'International Tables Vol C Tables 4.2.6.8 and 6.1.1.4'
O O 0.0106 0.0060 'International Tables Vol C Tables 4.2.6.8 and 6.1.1.4'

loop_
_geom_angle_atom_site_label_1
_geom_angle_atom_site_label_2
_geom_angle_atom_site_label_3
_geom_angle
C1A C1 C2 118.2(2)
C3 C2 C1 120.9(2)
C4 C3 C2 121.1(2)
C3 C4 C4A 118.5(2)
C5A C5 C6 118.9(2)
C7 C6 C5 120.7(2)
C6 C7 C8 120.7(2)
C8A C8 C7 118.6(2)
O9 C9 C1A 112.14(15)
O9 C9 C8A 112.15(15)
C1A C9 C8A 101.42(16)
O9 C9 C10 107.41(15)
C1A C9 C10 111.44(15)
C8A C9 C10 112.33(15)
C11 C10 C15 117.96(17)
C11 C10 C9 121.74(16)
C15 C10 C9 120.31(17)
C12 C11 C10 121.04(17)
C11 C12 C13 121.30(18)
C14 C13 C12 117.23(17)
C14 C13 C16 121.79(16)
C12 C13 C16 120.98(17)
C15 C14 C13 121.48(17)
C14 C15 C10 120.97(19)
C17 C16 C21 117.46(17)
C17 C16 C13 121.92(17)
C21 C16 C13 120.61(16)
C18 C17 C16 121.49(18)
C19 C18 C17 120.74(17)
C18 C19 C20 118.16(17)
C18 C19 C22 121.97(16)
C20 C19 C22 119.83(17)
C21 C20 C19 121.13(18)
C20 C21 C16 121.03(17)
O22 C22 C19 107.60(15)
O22 C22 C30A 110.95(15)
C19 C22 C30A 114.25(15)
O22 C22 C23A 111.15(15)
C19 C22 C23A 111.90(15)
C30A C22 C23A 100.98(15)
C23A C23 C24 117.9(2)
C25 C24 C23 121.0(2)
C26 C25 C24 121.1(2)
C25 C26 C26A 118.5(2)
C28 C27 C27A 118.7(2)
C29 C28 C27 120.7(2)
C28 C29 C30 121.0(2)
C30A C30 C29 118.7(2)
C4 C4A C1A 120.1(2)
C4 C4A C5A 131.3(2)
C1A C4A C5A 108.56(18)
C5 C5A C8A 120.6(2)
C5 C5A C4A 131.05(19)
C8A C5A C4A 108.37(18)
C8 C8A C5A 120.50(19)
C8 C8A C9 128.73(19)
C5A C8A C9 110.75(18)
C23 C23A C26A 121.0(2)
C23 C23A C22 128.13(19)
C26A C23A C22 110.86(17)
C26 C26A C23A 120.5(2)
C26 C26A C27A 130.8(2)
C23A C26A C27A 108.69(18)
C27 C27A C30A 120.4(2)
C27 C27A C26A 131.4(2)
C30A C27A C26A 108.22(17)
C30 C30A C27A 120.62(19)
C30 C30A C22 128.26(18)
C27A C30A C22 111.07(17)
C1G O1G C4G 109.23(16)
O1G C1G C2G 106.79(19)
C3G C2G C1G 103.6(2)
C2G C3G C4G 105.6(2)
O1G C4G C3G 105.77(19)
C13G O5G C8G 47.3(13)
C13G O5G C6G 63.5(14)
C8G O5G C6G 110.40(18)
C13G O5G C10G 102.4(15)
C8G O5G C10G 58.4(8)
C6G O5G C10G 161.7(7)
O5G C6G C7G 108.61(19)
O5G C8G C9G 107.2(2)
C11G C10G O5G 91.8(17)
C10G C11G C12G 120(3)
C13G C12G C11G 101(2)
O5G C13G C12G 112(3)
C1 C1A C4A 121.2(2)
C1 C1A C9 127.97(19)
C4A C1A C9 110.84(18)

loop_
_geom_bond_atom_site_label_1
_geom_bond_atom_site_label_2
_geom_bond_distance
C1 C1A 1.381(3)
C1 C2 1.391(3)
C2 C3 1.384(3)
C3 C4 1.384(3)
C4 C4A 1.391(3)
C5 C5A 1.384(3)
C5 C6 1.386(3)
C6 C7 1.381(3)
C7 C8 1.402(3)
C8 C8A 1.376(3)
O9 C9 1.433(2)
C9 C1A 1.525(3)
C9 C8A 1.527(3)
C9 C10 1.529(3)
C10 C11 1.392(3)
C10 C15 1.396(3)
C11 C12 1.384(2)
C12 C13 1.403(2)
C13 C14 1.395(3)
C13 C16 1.487(3)
C14 C15 1.384(3)
C16 C17 1.391(3)
C16 C21 1.397(3)
C17 C18 1.391(3)
C18 C19 1.385(3)
C19 C20 1.392(3)
C19 C22 1.521(3)
C20 C21 1.386(3)
O22 C22 1.436(2)
C22 C30A 1.524(3)
C22 C23A 1.534(3)
C23 C23A 1.382(3)
C23 C24 1.402(3)
C24 C25 1.380(3)
C25 C26 1.379(3)
C26 C26A 1.393(3)
C27 C28 1.389(3)
C27 C27A 1.389(3)
C28 C29 1.386(3)
C29 C30 1.389(3)
C30 C30A 1.382(3)
C4A C1A 1.400(3)
C4A C5A 1.474(3)
C5A C8A 1.403(3)
C23A C26A 1.395(3)
C26A C27A 1.474(3)
C27A C30A 1.403(3)
O1G C1G 1.430(3)
O1G C4G 1.445(3)
C1G C2G 1.498(3)
C2G C3G 1.470(4)
C3G C4G 1.520(3)
O5G C13G 1.31(3)
O5G C8G 1.429(3)
O5G C6G 1.458(3)
O5G C10G 1.63(2)
C6G C7G 1.498(3)
C8G C9G 1.512(4)
C10G C11G 1.35(3)
C11G C12G 1.37(3)
C12G C13G 1.33(4)

loop_
_geom_hbond_atom_site_label_D
_geom_hbond_atom_site_label_H
_geom_hbond_atom_site_label_A
_geom_hbond_distance_DH
_geom_hbond_distance_HA
_geom_hbond_distance_DA
_geom_hbond_angle_DHA
O9 H9 O1G 0.89(3) 1.88(3) 2.762(2) 177(2)
O22 H22 O5G 0.92(2) 1.91(2) 2.830(2) 175(2)

loop_
_geom_torsion_atom_site_label_1
_geom_torsion_atom_site_label_2
_geom_torsion_atom_site_label_3
_geom_torsion_atom_site_label_4
_geom_torsion
C1A C1 C2 C3 -0.1(3)
C1 C2 C3 C4 -0.5(3)
C2 C3 C4 C4A 0.9(3)
C5A C5 C6 C7 0.6(3)
C5 C6 C7 C8 0.9(3)
C6 C7 C8 C8A -0.8(3)
O9 C9 C10 C11 -14.1(3)
C1A C9 C10 C11 -137.28(19)
C8A C9 C10 C11 109.7(2)
O9 C9 C10 C15 165.80(18)
C1A C9 C10 C15 42.6(2)
C8A C9 C10 C15 -70.4(2)
C15 C10 C11 C12 -1.2(3)
C9 C10 C11 C12 178.70(18)
C10 C11 C12 C13 1.3(3)
C11 C12 C13 C14 0.0(3)
C11 C12 C13 C16 -179.42(17)
C12 C13 C14 C15 -1.4(3)
C16 C13 C14 C15 177.98(19)
C13 C14 C15 C10 1.5(3)
C11 C10 C15 C14 -0.2(3)
C9 C10 C15 C14 179.87(19)
C14 C13 C16 C17 32.1(3)
C12 C13 C16 C17 -148.6(2)
C14 C13 C16 C21 -149.1(2)
C12 C13 C16 C21 30.2(3)
C21 C16 C17 C18 -0.1(3)
C13 C16 C17 C18 178.69(19)
C16 C17 C18 C19 0.2(3)
C17 C18 C19 C20 -0.2(3)
C17 C18 C19 C22 -177.81(18)
C18 C19 C20 C21 0.3(3)
C22 C19 C20 C21 177.91(18)
C19 C20 C21 C16 -0.3(3)
C17 C16 C21 C20 0.2(3)
C13 C16 C21 C20 -178.66(18)
C18 C19 C22 O22 -16.0(2)
C20 C19 C22 O22 166.47(17)
C18 C19 C22 C30A -139.64(19)
C20 C19 C22 C30A 42.8(2)
C18 C19 C22 C23A 106.4(2)
C20 C19 C22 C23A -71.2(2)
C23A C23 C24 C25 0.3(3)
C23 C24 C25 C26 -0.1(3)
C24 C25 C26 C26A -0.6(3)
C27A C27 C28 C29 -0.6(3)
C27 C28 C29 C30 0.8(3)
C28 C29 C30 C30A -0.3(3)
C3 C4 C4A C1A -0.9(3)
C3 C4 C4A C5A -178.18(18)
C6 C5 C5A C8A -2.0(3)
C6 C5 C5A C4A 176.23(18)
C4 C4A C5A C5 -1.2(3)
C1A C4A C5A C5 -178.77(19)
C4 C4A C5A C8A 177.17(18)
C1A C4A C5A C8A -0.4(2)
C7 C8 C8A C5A -0.6(3)
C7 C8 C8A C9 -178.72(17)
C5 C5A C8A C8 2.0(3)
C4A C5A C8A C8 -176.56(15)
C5 C5A C8A C9 -179.54(16)
C4A C5A C8A C9 1.88(19)
O9 C9 C8A C8 56.0(2)
C1A C9 C8A C8 175.81(17)
C10 C9 C8A C8 -65.1(2)
O9 C9 C8A C5A -122.30(17)
C1A C9 C8A C5A -2.47(18)
C10 C9 C8A C5A 116.61(17)
C24 C23 C23A C26A 0.1(3)
C24 C23 C23A C22 -179.02(17)
O22 C22 C23A C23 65.3(2)
C19 C22 C23A C23 -55.0(2)
C30A C22 C23A C23 -176.92(17)
O22 C22 C23A C26A -113.83(17)
C19 C22 C23A C26A 125.85(16)
C30A C22 C23A C26A 3.92(18)
C25 C26 C26A C23A 1.0(3)
C25 C26 C26A C27A -178.10(18)
C23 C23A C26A C26 -0.7(3)
C22 C23A C26A C26 178.51(16)
C23 C23A C26A C27A 178.52(16)
C22 C23A C26A C27A -2.25(19)
C28 C27 C27A C30A -0.1(3)
C28 C27 C27A C26A 179.69(18)
C26 C26A C27A C27 -1.3(3)
C23A C26A C27A C27 179.57(18)
C26 C26A C27A C30A 178.52(18)
C23A C26A C27A C30A -0.62(19)
C29 C30 C30A C27A -0.4(3)
C29 C30 C30A C22 176.62(17)
C27 C27A C30A C30 0.6(3)
C26A C27A C30A C30 -179.24(15)
C27 C27A C30A C22 -176.90(16)
C26A C27A C30A C22 3.27(19)
O22 C22 C30A C30 -63.7(2)
C19 C22 C30A C30 58.2(2)
C23A C22 C30A C30 178.43(17)
O22 C22 C30A C27A 113.58(17)
C19 C22 C30A C27A -124.59(17)
C23A C22 C30A C27A -4.31(18)
C4G O1G C1G C2G -18.4(2)
O1G C1G C2G C3G 29.2(3)
C1G C2G C3G C4G -28.5(3)
C1G O1G C4G C3G 0.4(2)
C2G C3G C4G O1G 18.1(3)
C13G O5G C6G C7G -161.9(13)
C8G O5G C6G C7G -168.77(18)
C10G O5G C6G C7G -120(3)
C13G O5G C8G C9G 170.2(16)
C6G O5G C8G C9G 178.52(18)
C10G O5G C8G C9G 14.7(8)
C13G O5G C10G C11G -31.2(18)
C8G O5G C10G C11G -13.0(10)
C6G O5G C10G C11G -69(3)
O5G C10G C11G C12G 19(2)
C10G C11G C12G C13G 0(3)
C8G O5G C13G C12G 15.8(13)
C6G O5G C13G C12G -155(2)
C10G O5G C13G C12G 37(2)
C11G C12G C13G O5G -25(3)
C2 C1 C1A C4A 0.2(3)
C2 C1 C1A C9 179.51(17)
C4 C4A C1A C1 0.3(3)
C5A C4A C1A C1 178.19(16)
C4 C4A C1A C9 -179.14(15)
C5A C4A C1A C9 -1.3(2)
O9 C9 C1A C1 -57.3(2)
C8A C9 C1A C1 -177.17(18)
C10 C9 C1A C1 63.1(2)
O9 C9 C1A C4A 122.06(17)
C8A C9 C1A C4A 2.23(18)
C10 C9 C1A C4A -117.49(17)
